data_7124085
loop_
_publ_author_name
'Thompson, Brena L.'
'Simons, Casey R.'
'Heiden, Zachariah M.'

_publ_section_title
;
 Redox Switchable Catalysis Utilizing a Fluorescent Dye
;
_journal_name_full 'Chemical Communications'
_journal_paper_doi 10.1039/C9CC05836B
_journal_year 2019
_chemical_formula_moiety 'C37 H34 B F2 N3 P2'
_chemical_formula_sum 'C37 H34 B F2 N3 P2'
_chemical_formula_weight 631.42
_space_group_crystal_system monoclinic
_space_group_IT_number 14
_space_group_name_Hall '-P 2ybc'
_space_group_name_H-M_alt 'P 1 21/c 1'
_symmetry_Int_Tables_number 14
_symmetry_space_group_name_Hall '-P 2ybc'
_symmetry_space_group_name_H-M 'P 1 21/c 1'
_atom_sites_solution_primary iterative
_audit_creation_date 2017-12-19
_audit_creation_method
;
Olex2 1.2
(compiled 2015.01.26 svn.r3150 for OlexSys, GUI svn.r4998)
;
_audit_update_record
;
2019-07-09 deposited with the CCDC.    2019-08-29 downloaded from the CCDC.
;
_cell_angle_alpha 90
_cell_angle_beta 100.8204(18)
_cell_angle_gamma 90
_cell_formula_units_Z 4
_cell_length_a 13.4718(9)
_cell_length_b 10.6218(6)
_cell_length_c 22.1687(12)
_cell_measurement_reflns_used 9945
_cell_measurement_temperature 107
_cell_measurement_theta_max 26.37
_cell_measurement_theta_min 3.08
_cell_volume 3115.8(3)
_computing_cell_refinement 'SAINT v8.34A (Bruker, 2013)'
_computing_data_reduction 'SAINT v8.34A (Bruker, 2013)'
_computing_molecular_graphics 'Olex2 (Dolomanov et al., 2009)'
_computing_publication_material 'Olex2 (Dolomanov et al., 2009)'
_computing_structure_refinement 'olex2.refine (Bourhis et al., 2015)'
_computing_structure_solution 'olex2.solve (Bourhis et al., 2015)'
_diffrn_ambient_temperature 107.26
_diffrn_measured_fraction_theta_full 0.9938
_diffrn_measured_fraction_theta_max 0.9938
_diffrn_measurement_device_type 'Bruker APEX-II CCD'
_diffrn_measurement_method '\f and \w scans'
_diffrn_radiation_type 'Mo K\a'
_diffrn_radiation_wavelength 0.71076
_diffrn_reflns_av_R_equivalents 0.0529
_diffrn_reflns_av_unetI/netI 0.0243
_diffrn_reflns_limit_h_max 16
_diffrn_reflns_limit_h_min -16
_diffrn_reflns_limit_k_max 13
_diffrn_reflns_limit_k_min -13
_diffrn_reflns_limit_l_max 27
_diffrn_reflns_limit_l_min -27
_diffrn_reflns_number 83986
_diffrn_reflns_theta_full 26.4638
_diffrn_reflns_theta_max 26.46
_diffrn_reflns_theta_min 2.91
_diffrn_standards_number 0
_exptl_absorpt_coefficient_mu 0.184
_exptl_absorpt_correction_T_max 0.7454
_exptl_absorpt_correction_T_min 0.6972
_exptl_absorpt_correction_type empirical
_exptl_absorpt_process_details
;
SADABS-2014/4 (Bruker,2014/4) was used for absorption correction.
wR2(int) was 0.0649 before and 0.0596 after correction.
The Ratio of minimum to maximum transmission is 0.9353.
The \l/2 correction factor is 0.00150.
;
_exptl_crystal_colour yellow
_exptl_crystal_colour_primary yellow
_exptl_crystal_density_diffrn 1.3460
_exptl_crystal_description Prisim
_exptl_crystal_F_000 1321.3696
_exptl_crystal_size_max 0.26
_exptl_crystal_size_mid 0.2
_exptl_crystal_size_min 0.1
_refine_diff_density_max 0.4635
_refine_diff_density_min -0.3032
_refine_diff_density_rms 0.0726
_refine_ls_d_res_high 0.7975
_refine_ls_d_res_low 7.0005
_refine_ls_goodness_of_fit_ref 1.0530
_refine_ls_hydrogen_treatment mixed
_refine_ls_matrix_type full
_refine_ls_number_constraints 64
_refine_ls_number_parameters 405
_refine_ls_number_reflns 6401
_refine_ls_number_restraints 0
_refine_ls_restrained_S_all 1.0530
_refine_ls_R_factor_all 0.0500
_refine_ls_R_factor_gt 0.0373
_refine_ls_shift/su_max 0.0002
_refine_ls_shift/su_mean 0.0000
_refine_ls_structure_factor_coef Fsqd
_refine_ls_weighting_details 'w=1/[\s^2^(Fo^2^)+(0.0340P)^2^+2.2890P] where P=(Fo^2^+2Fc^2^)/3'
_refine_ls_weighting_scheme calc
_refine_ls_wR_factor_gt 0.0810
_refine_ls_wR_factor_ref 0.0876
_reflns_Friedel_coverage 0.0
_reflns_limit_h_max 16
_reflns_limit_h_min -16
_reflns_limit_k_max 13
_reflns_limit_k_min 0
_reflns_limit_l_max 27
_reflns_limit_l_min 0
_reflns_number_gt 5350
_reflns_number_total 6401
_reflns_threshold_expression I>=2u(I)
_cod_data_source_file c9cc05836b2.cif
_cod_data_source_block mo_WSU_ZH11_0m
_cod_database_code 7124085
_olex2_refinement_description
;
1. Fixed Uiso
 At 1.2 times of:
  All C(H) groups, All C(H,H) groups
2.a Secondary CH2 refined with riding coordinates:
 C10(H10a,H10b), C11(H11a,H11b), C12(H12a,H12b), C13(H13a,H13b)
2.b Aromatic/amide H refined with riding coordinates:
 C1(H1), C2(H2), C3(H3), C7(H7), C8(H8), C9(H9), C15(H15), C16(H16), C17(H17),
 C18(H18), C19(H19), C21(H21), C22(H22), C23(H23), C24(H24), C25(H25), C27(H27),
  C28(H28), C29(H29), C30(H30), C31(H31), C33(H33), C34(H34), C35(H35),
 C36(H36), C37(H37)
;
_olex2_submission_special_instructions 'No special instructions were received'

loop_
_space_group_symop_id
_space_group_symop_operation_xyz
1 x,y,z
2 -x,y+1/2,-z+1/2
3 -x,-y,-z
4 x,-y-1/2,z-1/2

loop_
_atom_site_label
_atom_site_type_symbol
_atom_site_fract_x
_atom_site_fract_y
_atom_site_fract_z
_atom_site_U_iso_or_equiv
_atom_site_adp_type
_atom_site_occupancy
_atom_site_refinement_flags_posn
P1 P 0.30220(3) 0.66633(4) 0.703360(19) 0.01738(10) Uani 1.000000 .
P2 P -0.04933(3) 0.98257(4) 0.757816(18) 0.01558(10) Uani 1.000000 .
F1 F 0.16881(8) 1.24097(9) 0.42055(4) 0.0245(2) Uani 1.000000 .
F2 F 0.26655(7) 1.30164(9) 0.51023(4) 0.0237(2) Uani 1.000000 .
N1 N 0.23326(10) 1.08009(13) 0.49321(6) 0.0170(3) Uani 1.000000 .
N2 N 0.09914(10) 1.21972(13) 0.51205(6) 0.0172(3) Uani 1.000000 .
N3 N 0.12384(10) 0.95934(12) 0.62220(6) 0.0144(3) Uani 1.000000 .
C1 C 0.30940(13) 1.03478(16) 0.46752(7) 0.0205(4) Uani 1.000000 .
H1 H 0.33354(13) 1.07272(16) 0.43424(7) 0.0246(4) Uiso 1.000000 R
C2 C 0.34678(13) 0.92569(16) 0.49666(8) 0.0214(4) Uani 1.000000 .
H2 H 0.39973(13) 0.87503(16) 0.48695(8) 0.0257(4) Uiso 1.000000 R
C3 C 0.29227(12) 0.90364(16) 0.54307(7) 0.0186(3) Uani 1.000000 .
H3 H 0.30226(12) 0.83563(16) 0.57139(7) 0.0223(4) Uiso 1.000000 R
C4 C 0.21998(12) 0.99945(15) 0.54069(7) 0.0152(3) Uani 1.000000 .
C5 C 0.13920(11) 1.02719(15) 0.57376(7) 0.0142(3) Uani 1.000000 .
C6 C 0.07276(12) 1.13099(15) 0.55223(7) 0.0153(3) Uani 1.000000 .
C7 C -0.02523(12) 1.16001(16) 0.56063(7) 0.0190(3) Uani 1.000000 .
H7 H -0.06342(12) 1.11468(16) 0.58534(7) 0.0228(4) Uiso 1.000000 R
C8 C -0.05646(13) 1.26737(17) 0.52619(8) 0.0230(4) Uani 1.000000 .
H8 H -0.11957(13) 1.30907(17) 0.52322(8) 0.0276(5) Uiso 1.000000 R
C9 C 0.02151(13) 1.30177(17) 0.49720(8) 0.0220(4) Uani 1.000000 .
H9 H 0.02082(13) 1.37236(17) 0.47081(8) 0.0264(4) Uiso 1.000000 R
C10 C 0.26398(12) 0.83339(15) 0.68739(7) 0.0170(3) Uani 1.000000 .
H10a H 0.25054(12) 0.87425(15) 0.72519(7) 0.0204(4) Uiso 1.000000 R
H10b H 0.31866(12) 0.88029(15) 0.67304(7) 0.0204(4) Uiso 1.000000 R
C11 C 0.16795(12) 0.83374(15) 0.63755(7) 0.0160(3) Uani 1.000000 .
H11a H 0.11657(12) 0.77994(15) 0.65141(7) 0.0192(4) Uiso 1.000000 R
H11b H 0.18401(12) 0.79547(15) 0.59980(7) 0.0192(4) Uiso 1.000000 R
C12 C 0.07464(12) 1.01060(15) 0.67177(7) 0.0155(3) Uani 1.000000 .
H12a H 0.12449(12) 1.00966(15) 0.71075(7) 0.0186(4) Uiso 1.000000 R
H12b H 0.05613(12) 1.09951(15) 0.66208(7) 0.0186(4) Uiso 1.000000 R
C13 C -0.02013(12) 0.93962(16) 0.68161(7) 0.0175(3) Uani 1.000000 .
H13a H -0.00865(12) 0.84774(16) 0.67984(7) 0.0210(4) Uiso 1.000000 R
H13b H -0.07792(12) 0.96186(16) 0.64873(7) 0.0210(4) Uiso 1.000000 R
C14 C 0.38180(12) 0.64624(15) 0.64507(7) 0.0177(3) Uani 1.000000 .
C15 C 0.47789(13) 0.69869(16) 0.64988(8) 0.0212(4) Uani 1.000000 .
H15 H 0.50853(13) 0.73959(16) 0.68681(8) 0.0254(4) Uiso 1.000000 R
C16 C 0.52908(14) 0.69167(17) 0.60125(8) 0.0257(4) Uani 1.000000 .
H16 H 0.59465(14) 0.72730(17) 0.60505(8) 0.0309(5) Uiso 1.000000 R
C17 C 0.48453(15) 0.63253(18) 0.54696(8) 0.0282(4) Uani 1.000000 .
H17 H 0.51857(15) 0.63003(18) 0.51313(8) 0.0338(5) Uiso 1.000000 R
C18 C 0.39034(15) 0.57730(17) 0.54240(8) 0.0278(4) Uani 1.000000 .
H18 H 0.36041(15) 0.53522(17) 0.50566(8) 0.0334(5) Uiso 1.000000 R
C19 C 0.33951(14) 0.58312(16) 0.59118(8) 0.0230(4) Uani 1.000000 .
H19 H 0.27537(14) 0.54381(16) 0.58790(8) 0.0276(5) Uiso 1.000000 R
C20 C 0.39599(12) 0.67794(16) 0.77463(7) 0.0177(3) Uani 1.000000 .
C21 C 0.43758(12) 0.78923(17) 0.80132(8) 0.0207(4) Uani 1.000000 .
H21 H 0.42141(12) 0.86705(17) 0.78069(8) 0.0248(4) Uiso 1.000000 R
C22 C 0.50283(13) 0.78720(18) 0.85814(8) 0.0240(4) Uani 1.000000 .
H22 H 0.53047(13) 0.86367(18) 0.87620(8) 0.0288(5) Uiso 1.000000 R
C23 C 0.52748(13) 0.67422(19) 0.88832(8) 0.0253(4) Uani 1.000000 .
H23 H 0.57184(13) 0.67322(19) 0.92708(8) 0.0304(5) Uiso 1.000000 R
C24 C 0.48753(13) 0.56274(19) 0.86207(8) 0.0253(4) Uani 1.000000 .
H24 H 0.50520(13) 0.48508(19) 0.88254(8) 0.0304(5) Uiso 1.000000 R
C25 C 0.42149(13) 0.56424(17) 0.80571(8) 0.0220(4) Uani 1.000000 .
H25 H 0.39345(13) 0.48754(17) 0.78816(8) 0.0264(4) Uiso 1.000000 R
C26 C 0.06424(12) 0.92157(15) 0.80824(7) 0.0156(3) Uani 1.000000 .
C27 C 0.11949(13) 1.00375(16) 0.85052(7) 0.0203(4) Uani 1.000000 .
H27 H 0.09588(13) 1.08728(16) 0.85383(7) 0.0243(4) Uiso 1.000000 R
C28 C 0.20896(14) 0.96513(18) 0.88803(8) 0.0258(4) Uani 1.000000 .
H28 H 0.24622(14) 1.02216(18) 0.91668(8) 0.0309(5) Uiso 1.000000 R
C29 C 0.24350(13) 0.84349(18) 0.88351(8) 0.0255(4) Uani 1.000000 .
H29 H 0.30478(13) 0.81704(18) 0.90888(8) 0.0306(5) Uiso 1.000000 R
C30 C 0.18861(13) 0.76009(17) 0.84189(8) 0.0225(4) Uani 1.000000 .
H30 H 0.21214(13) 0.67639(17) 0.83905(8) 0.0270(4) Uiso 1.000000 R
C31 C 0.09953(12) 0.79860(16) 0.80444(7) 0.0184(3) Uani 1.000000 .
H31 H 0.06228(12) 0.74110(16) 0.77604(7) 0.0220(4) Uiso 1.000000 R
C32 C -0.14263(12) 0.86305(15) 0.76816(7) 0.0155(3) Uani 1.000000 .
C33 C -0.19213(12) 0.78476(16) 0.72175(7) 0.0179(3) Uani 1.000000 .
H33 H -0.17489(12) 0.78794(16) 0.68215(7) 0.0215(4) Uiso 1.000000 R
C34 C -0.26681(12) 0.70168(17) 0.73289(8) 0.0202(4) Uani 1.000000 .
H34 H -0.29914(12) 0.64748(17) 0.70110(8) 0.0243(4) Uiso 1.000000 R
C35 C -0.29405(12) 0.69781(16) 0.79007(8) 0.0196(4) Uani 1.000000 .
H35 H -0.34575(12) 0.64221(16) 0.79738(8) 0.0235(4) Uiso 1.000000 R
C36 C -0.24537(12) 0.77566(16) 0.83662(7) 0.0184(3) Uani 1.000000 .
H36 H -0.26371(12) 0.77324(16) 0.87594(7) 0.0221(4) Uiso 1.000000 R
C37 C -0.17018(12) 0.85684(15) 0.82596(7) 0.0171(3) Uani 1.000000 .
H37 H -0.13679(12) 0.90906(15) 0.85829(7) 0.0205(4) Uiso 1.000000 R
B1 B 0.19307(14) 1.21505(18) 0.48306(8) 0.0176(4) Uani 1.000000 .

loop_
_atom_site_aniso_label
_atom_site_aniso_U_11
_atom_site_aniso_U_22
_atom_site_aniso_U_33
_atom_site_aniso_U_12
_atom_site_aniso_U_13
_atom_site_aniso_U_23
P1 0.0160(2) 0.0169(2) 0.0189(2) -0.00080(17) 0.00253(16) 0.00196(17)
P2 0.0180(2) 0.0145(2) 0.0158(2) -0.00036(16) 0.00720(16) 0.00069(16)
F1 0.0358(6) 0.0254(5) 0.0133(5) 0.0038(4) 0.0069(4) 0.0049(4)
F2 0.0261(5) 0.0211(5) 0.0245(5) -0.0053(4) 0.0063(4) 0.0002(4)
N1 0.0203(7) 0.0191(7) 0.0132(6) -0.0011(6) 0.0071(5) 0.0012(5)
N2 0.0212(7) 0.0167(7) 0.0135(6) 0.0020(6) 0.0028(5) 0.0015(5)
N3 0.0146(6) 0.0152(7) 0.0141(6) -0.0007(5) 0.0046(5) 0.0006(5)
C1 0.0231(9) 0.0237(9) 0.0174(8) -0.0012(7) 0.0111(7) -0.0001(7)
C2 0.0232(9) 0.0209(9) 0.0227(9) 0.0026(7) 0.0108(7) -0.0002(7)
C3 0.0216(8) 0.0170(8) 0.0183(8) 0.0010(7) 0.0064(7) 0.0015(7)
C4 0.0180(8) 0.0155(8) 0.0120(7) -0.0027(6) 0.0028(6) -0.0001(6)
C5 0.0151(7) 0.0148(8) 0.0121(7) -0.0044(6) 0.0014(6) -0.0024(6)
C6 0.0171(8) 0.0178(8) 0.0109(7) -0.0030(6) 0.0021(6) -0.0007(6)
C7 0.0187(8) 0.0239(9) 0.0146(8) -0.0001(7) 0.0037(6) -0.0012(7)
C8 0.0214(9) 0.0269(10) 0.0203(8) 0.0078(7) 0.0033(7) 0.0011(7)
C9 0.0274(9) 0.0203(9) 0.0180(8) 0.0070(7) 0.0034(7) 0.0037(7)
C10 0.0170(8) 0.0166(8) 0.0181(8) 0.0005(6) 0.0055(6) 0.0008(6)
C11 0.0169(8) 0.0151(8) 0.0172(8) -0.0002(6) 0.0063(6) 0.0021(6)
C12 0.0164(8) 0.0191(8) 0.0117(7) -0.0009(6) 0.0048(6) -0.0006(6)
C13 0.0178(8) 0.0222(9) 0.0136(7) -0.0017(7) 0.0059(6) 0.0008(6)
C14 0.0216(8) 0.0134(8) 0.0177(8) 0.0044(7) 0.0024(6) 0.0017(6)
C15 0.0229(9) 0.0214(9) 0.0192(8) 0.0010(7) 0.0039(7) -0.0020(7)
C16 0.0269(10) 0.0257(10) 0.0263(9) 0.0039(8) 0.0098(8) 0.0031(8)
C17 0.0410(11) 0.0256(10) 0.0203(9) 0.0143(8) 0.0119(8) 0.0040(7)
C18 0.0400(11) 0.0217(9) 0.0192(9) 0.0103(8) -0.0012(8) -0.0039(7)
C19 0.0258(9) 0.0167(9) 0.0240(9) 0.0030(7) -0.0017(7) -0.0014(7)
C20 0.0144(8) 0.0245(9) 0.0154(8) 0.0008(7) 0.0061(6) 0.0017(7)
C21 0.0184(8) 0.0233(9) 0.0216(8) 0.0008(7) 0.0071(7) 0.0002(7)
C22 0.0177(8) 0.0335(10) 0.0219(9) -0.0025(8) 0.0063(7) -0.0070(8)
C23 0.0150(8) 0.0456(12) 0.0162(8) 0.0002(8) 0.0050(7) 0.0024(8)
C24 0.0190(9) 0.0344(11) 0.0239(9) 0.0028(8) 0.0073(7) 0.0123(8)
C25 0.0188(8) 0.0253(9) 0.0231(9) -0.0004(7) 0.0069(7) 0.0044(7)
C26 0.0171(8) 0.0171(8) 0.0144(8) -0.0024(6) 0.0075(6) 0.0018(6)
C27 0.0259(9) 0.0182(9) 0.0171(8) -0.0024(7) 0.0051(7) 0.0002(7)
C28 0.0272(9) 0.0290(10) 0.0199(9) -0.0079(8) 0.0016(7) -0.0004(7)
C29 0.0197(9) 0.0361(11) 0.0209(9) 0.0000(8) 0.0044(7) 0.0055(8)
C30 0.0240(9) 0.0239(9) 0.0226(9) 0.0042(7) 0.0120(7) 0.0042(7)
C31 0.0208(8) 0.0186(9) 0.0175(8) -0.0032(7) 0.0084(7) -0.0008(7)
C32 0.0143(8) 0.0152(8) 0.0181(8) 0.0031(6) 0.0063(6) 0.0024(6)
C33 0.0165(8) 0.0230(9) 0.0154(8) 0.0016(7) 0.0058(6) 0.0005(7)
C34 0.0151(8) 0.0252(9) 0.0204(8) -0.0005(7) 0.0036(7) -0.0031(7)
C35 0.0139(8) 0.0210(9) 0.0251(9) 0.0001(7) 0.0070(7) 0.0027(7)
C36 0.0167(8) 0.0231(9) 0.0172(8) 0.0042(7) 0.0074(6) 0.0038(7)
C37 0.0173(8) 0.0183(8) 0.0159(8) 0.0023(7) 0.0037(6) 0.0001(6)
B1 0.0223(10) 0.0186(9) 0.0129(8) -0.0006(8) 0.0057(7) 0.0009(7)

loop_
_atom_type_symbol
_atom_type_scat_dispersion_real
_atom_type_scat_dispersion_imag
_atom_type_scat_Cromer_Mann_a1
_atom_type_scat_Cromer_Mann_a2
_atom_type_scat_Cromer_Mann_a3
_atom_type_scat_Cromer_Mann_a4
_atom_type_scat_Cromer_Mann_b1
_atom_type_scat_Cromer_Mann_b2
_atom_type_scat_Cromer_Mann_b3
_atom_type_scat_Cromer_Mann_b4
_atom_type_scat_Cromer_Mann_c
_atom_type_scat_source
_atom_type_scat_dispersion_source
C 0.00347 0.00161 2.31000 1.02000 1.58860 0.86500 20.84390 10.20750 0.56870 51.65120 0.215599998832 'International Tables Volume C Table 6.1.1.4 (pp. 500-502)' 'Henke, Gullikson and Davis, At. Data and Nucl. Data Tables, 1993, 54, 2'
B 0.00141 0.00067 2.05450 1.33260 1.09790 0.70680 23.21850 1.02100 60.34980 0.14030 -0.193200007081 'International Tables Volume C Table 6.1.1.4 (pp. 500-502)' 'Henke, Gullikson and Davis, At. Data and Nucl. Data Tables, 1993, 54, 2'
F 0.01794 0.01033 3.53920 2.64120 1.51700 1.02430 10.28250 4.29440 0.26150 26.14760 0.277599990368 'International Tables Volume C Table 6.1.1.4 (pp. 500-502)' 'Henke, Gullikson and Davis, At. Data and Nucl. Data Tables, 1993, 54, 2'
H 0.00000 0.00000 0.49300 0.32291 0.14019 0.04081 10.51090 26.12570 3.14236 57.79970 0.0030380000826 'International Tables Volume C Table 6.1.1.4 (pp. 500-502)' 'Henke, Gullikson and Davis, At. Data and Nucl. Data Tables, 1993, 54, 2'
N 0.00653 0.00323 12.21260 3.13220 2.01250 1.16630 0.00570 9.89330 28.99750 0.58260 -11.5290002823 'International Tables Volume C Table 6.1.1.4 (pp. 500-502)' 'Henke, Gullikson and Davis, At. Data and Nucl. Data Tables, 1993, 54, 2'
P 0.10435 0.09672 6.43450 4.17910 1.78000 1.49080 1.90670 27.15700 0.52600 68.16450 1.11489999294 'International Tables Volume C Table 6.1.1.4 (pp. 500-502)' 'Henke, Gullikson and Davis, At. Data and Nucl. Data Tables, 1993, 54, 2'

loop_
_geom_angle_atom_site_label_1
_geom_angle_atom_site_label_2
_geom_angle_atom_site_label_3
_geom_angle
C14 P1 C10 98.84(7)
C20 P1 C10 102.76(8)
C20 P1 C14 102.41(7)
C26 P2 C13 99.92(7)
C32 P2 C13 102.17(7)
C32 P2 C26 101.09(7)
C4 N1 C1 108.32(14)
B1 N1 C1 123.08(14)
B1 N1 C4 126.37(13)
C9 N2 C6 108.30(14)
B1 N2 C6 125.55(14)
B1 N2 C9 125.68(14)
C11 N3 C5 123.72(13)
C12 N3 C5 123.47(13)
C12 N3 C11 112.12(12)
H1 C1 N1 125.00(9)
C2 C1 N1 110.00(14)
C2 C1 H1 125.00(10)
H2 C2 C1 126.52(10)
C3 C2 C1 106.95(15)
C3 C2 H2 126.52(10)
H3 C3 C2 126.00(10)
C4 C3 C2 108.01(14)
C4 C3 H3 126.00(9)
C3 C4 N1 106.70(13)
C5 C4 N1 118.10(14)
C5 C4 C3 135.17(15)
C4 C5 N3 122.55(14)
C6 C5 N3 119.73(14)
C6 C5 C4 117.71(14)
C5 C6 N2 120.88(14)
C7 C6 N2 107.27(14)
C7 C6 C5 131.68(15)
H7 C7 C6 126.20(10)
C8 C7 C6 107.60(15)
C8 C7 H7 126.20(10)
H8 C8 C7 126.45(10)
C9 C8 C7 107.11(15)
C9 C8 H8 126.45(10)
C8 C9 N2 109.71(15)
H9 C9 N2 125.14(9)
H9 C9 C8 125.14(10)
H10a C10 P1 110.16(5)
H10b C10 P1 110.16(5)
H10b C10 H10a 108.5
C11 C10 P1 107.73(11)
C11 C10 H10a 110.16(8)
C11 C10 H10b 110.16(8)
C10 C11 N3 114.65(13)
H11a C11 N3 108.60(8)
H11a C11 C10 108.60(8)
H11b C11 N3 108.60(8)
H11b C11 C10 108.60(8)
H11b C11 H11a 107.6
H12a C12 N3 108.51(8)
H12b C12 N3 108.51(8)
H12b C12 H12a 107.5
C13 C12 N3 115.03(13)
C13 C12 H12a 108.51(8)
C13 C12 H12b 108.51(9)
C12 C13 P2 109.39(11)
H13a C13 P2 109.80(5)
H13a C13 C12 109.80(9)
H13b C13 P2 109.80(5)
H13b C13 C12 109.80(8)
H13b C13 H13a 108.2
C15 C14 P1 123.70(13)
C19 C14 P1 117.32(13)
C19 C14 C15 118.78(16)
H15 C15 C14 119.70(10)
C16 C15 C14 120.61(16)
C16 C15 H15 119.70(11)
H16 C16 C15 119.98(11)
C17 C16 C15 120.04(17)
C17 C16 H16 119.98(11)
H17 C17 C16 120.15(11)
C18 C17 C16 119.70(17)
C18 C17 H17 120.15(10)
H18 C18 C17 119.84(10)
C19 C18 C17 120.32(17)
C19 C18 H18 119.84(11)
C18 C19 C14 120.50(17)
H19 C19 C14 119.75(10)
H19 C19 C18 119.75(11)
C21 C20 P1 125.52(13)
C25 C20 P1 115.57(13)
C25 C20 C21 118.77(15)
H21 C21 C20 119.80(10)
C22 C21 C20 120.41(16)
C22 C21 H21 119.80(11)
H22 C22 C21 119.88(11)
C23 C22 C21 120.23(17)
C23 C22 H22 119.88(10)
H23 C23 C22 120.00(10)
C24 C23 C22 119.99(16)
C24 C23 H23 120.00(10)
H24 C24 C23 119.97(10)
C25 C24 C23 120.06(17)
C25 C24 H24 119.97(11)
C24 C25 C20 120.53(17)
H25 C25 C20 119.74(10)
H25 C25 C24 119.74(11)
C27 C26 P2 117.94(13)
C31 C26 P2 123.17(12)
C31 C26 C27 118.84(15)
H27 C27 C26 119.60(10)
C28 C27 C26 120.79(16)
C28 C27 H27 119.60(11)
H28 C28 C27 120.09(11)
C29 C28 C27 119.83(17)
C29 C28 H28 120.09(11)
H29 C29 C28 120.01(11)
C30 C29 C28 119.98(17)
C30 C29 H29 120.01(11)
H30 C30 C29 119.90(11)
C31 C30 C29 120.20(17)
C31 C30 H30 119.90(10)
C30 C31 C26 120.35(16)
H31 C31 C26 119.82(10)
H31 C31 C30 119.82(10)
C33 C32 P2 124.51(12)
C37 C32 P2 116.95(12)
C37 C32 C33 118.40(15)
H33 C33 C32 119.72(9)
C34 C33 C32 120.57(15)
C34 C33 H33 119.72(10)
H34 C34 C33 119.84(10)
C35 C34 C33 120.31(16)
C35 C34 H34 119.84(10)
H35 C35 C34 120.21(10)
C36 C35 C34 119.58(15)
C36 C35 H35 120.21(9)
H36 C36 C35 119.89(9)
C37 C36 C35 120.23(15)
C37 C36 H36 119.89(10)
C36 C37 C32 120.90(15)
H37 C37 C32 119.55(9)
H37 C37 C36 119.55(10)
F2 B1 F1 108.25(14)
N1 B1 F1 109.98(14)
N1 B1 F2 110.41(14)
N2 B1 F1 110.82(14)
N2 B1 F2 111.89(14)
N2 B1 N1 105.48(13)

loop_
_geom_bond_atom_site_label_1
_geom_bond_atom_site_label_2
_geom_bond_distance
P1 C10 1.8629(16)
P1 C14 1.8400(17)
P1 C20 1.8327(17)
P2 C13 1.8619(16)
P2 C26 1.8352(17)
P2 C32 1.8310(16)
F1 B1 1.390(2)
F2 B1 1.402(2)
N1 C1 1.352(2)
N1 C4 1.394(2)
N1 B1 1.534(2)
N2 C6 1.388(2)
N2 C9 1.354(2)
N2 B1 1.524(2)
N3 C5 1.341(2)
N3 C11 1.474(2)
N3 C12 1.4891(19)
C1 H1 0.9500
C1 C2 1.375(2)
C2 H2 0.9500
C2 C3 1.392(2)
C3 H3 0.9500
C3 C4 1.403(2)
C4 C5 1.452(2)
C5 C6 1.444(2)
C6 C7 1.402(2)
C7 H7 0.9500
C7 C8 1.393(2)
C8 H8 0.9500
C8 C9 1.379(2)
C9 H9 0.9500
C10 H10a 0.9900
C10 H10b 0.9900
C10 C11 1.536(2)
C11 H11a 0.9900
C11 H11b 0.9900
C12 H12a 0.9900
C12 H12b 0.9900
C12 C13 1.533(2)
C13 H13a 0.9900
C13 H13b 0.9900
C14 C15 1.395(2)
C14 C19 1.395(2)
C15 H15 0.9500
C15 C16 1.386(2)
C16 H16 0.9500
C16 C17 1.390(3)
C17 H17 0.9500
C17 C18 1.384(3)
C18 H18 0.9500
C18 C19 1.386(3)
C19 H19 0.9500
C20 C21 1.392(2)
C20 C25 1.401(2)
C21 H21 0.9500
C21 C22 1.394(2)
C22 H22 0.9500
C22 C23 1.384(3)
C23 H23 0.9500
C23 C24 1.383(3)
C24 H24 0.9500
C24 C25 1.391(2)
C25 H25 0.9500
C26 C27 1.390(2)
C26 C31 1.398(2)
C27 H27 0.9500
C27 C28 1.392(2)
C28 H28 0.9500
C28 C29 1.383(3)
C29 H29 0.9500
C29 C30 1.388(3)
C30 H30 0.9500
C30 C31 1.387(2)
C31 H31 0.9500
C32 C33 1.392(2)
C32 C37 1.401(2)
C33 H33 0.9500
C33 C34 1.395(2)
C34 H34 0.9500
C34 C35 1.385(2)
C35 H35 0.9500
C35 C36 1.387(2)
C36 H36 0.9500
C36 C37 1.384(2)
C37 H37 0.9500
